data_7118164
loop_
_publ_author_name
'Abigail E. Hooper'
'Stuart R. Kennedy'
'Christopher D. Jones'
'Jonathan W. Steed'

_publ_section_title
;
 Gelation by supramolecular dimerization of mono(urea)s
;
_journal_name_full Chem.Commun.
_journal_page_first 198
_journal_paper_doi 10.1039/c5cc06995E
_journal_volume 52
_journal_year 2016
_chemical_formula_moiety 'C12 H16 N2 O4'
_chemical_formula_sum 'C12 H16 N2 O4'
_chemical_formula_weight 252.27
_chemical_name_systematic
;
 ? 
;
_space_group_crystal_system triclinic
_space_group_IT_number 2
_space_group_name_Hall '-P 1'
_space_group_name_H-M_alt 'P -1'
_symmetry_space_group_name_Hall '-P 1'
_symmetry_space_group_name_H-M 'P -1'
_atom_sites_solution_hydrogens geom
_atom_sites_solution_primary direct
_atom_sites_solution_secondary difmap
_audit_creation_date 2015-08-19
_audit_creation_method
;
Olex2 1.2
(compiled 2013.09.17 svn.r2790 for OlexSys, GUI svn.r4601)
;
_audit_update_record
;
2015-08-19 deposited with the CCDC.
2015-10-30 downloaded from the CCDC.
;
_cell_angle_alpha 101.869(9)
_cell_angle_beta 93.598(9)
_cell_angle_gamma 101.742(9)
_cell_formula_units_Z 2
_cell_length_a 4.5290(11)
_cell_length_b 9.009(3)
_cell_length_c 15.234(4)
_cell_measurement_reflns_used 1153
_cell_measurement_temperature 120(2)
_cell_measurement_theta_max 20.90
_cell_measurement_theta_min 2.37
_cell_volume 592.0(3)
_computing_molecular_graphics
;
O. V. Dolomanov, L. J. Bourhis, R. J. Gildea, J. A. K. Howard and H. Puschmann,
OLEX2: a complete structure solution, refinement and analysis program.
J. Appl. Cryst. (2009). 42, 339-341.
;
_computing_publication_material
;
O. V. Dolomanov, L. J. Bourhis, R. J. Gildea, J. A. K. Howard and H. Puschmann,
OLEX2: a complete structure solution, refinement and analysis program.
J. Appl. Cryst. (2009). 42, 339-341.
;
_computing_structure_refinement 'SHELXL-97 (Sheldrick, 1997)'
_computing_structure_solution 'SHELXS-97 (Sheldrick, 1990)'
_diffrn_ambient_temperature 120.15
_diffrn_measured_fraction_theta_full 0.878
_diffrn_measured_fraction_theta_max 0.878
_diffrn_measurement_device_type 'Bruker APEX-II CCD'
_diffrn_measurement_method '\f and \w scans'
_diffrn_radiation_monochromator graphite
_diffrn_radiation_type MoK\a
_diffrn_radiation_wavelength 0.71073
_diffrn_reflns_av_R_equivalents 0.1033
_diffrn_reflns_av_unetI/netI 0.1064
_diffrn_reflns_limit_h_max 4
_diffrn_reflns_limit_h_min -4
_diffrn_reflns_limit_k_max 9
_diffrn_reflns_limit_k_min -9
_diffrn_reflns_limit_l_max 15
_diffrn_reflns_limit_l_min -15
_diffrn_reflns_number 3421
_diffrn_reflns_theta_full 21.02
_diffrn_reflns_theta_max 21.02
_diffrn_reflns_theta_min 2.37
_diffrn_source 'fine-focus sealed tube'
_diffrn_standards_number 0
_exptl_absorpt_coefficient_mu 0.107
_exptl_absorpt_correction_T_max 0.7446
_exptl_absorpt_correction_T_min 0.4375
_exptl_absorpt_correction_type multi-scan
_exptl_absorpt_process_details
;
? was used for absorption correction.
wR2(int) was 0.1727 before and 0.0925 after correction.
The Ratio of minimum to maximum transmission is 0.5876.
The \l/2 correction factor is 0.00150.
;
_exptl_crystal_colour colourless
_exptl_crystal_colour_primary colourless
_exptl_crystal_density_diffrn 1.415
_exptl_crystal_density_method 'not measured'
_exptl_crystal_description Rod
_exptl_crystal_F_000 268
_exptl_crystal_size_max 0.528
_exptl_crystal_size_mid 0.058
_exptl_crystal_size_min 0.056
_refine_diff_density_max 0.288
_refine_diff_density_min -0.232
_refine_diff_density_rms 0.066
_refine_ls_extinction_method none
_refine_ls_goodness_of_fit_ref 1.053
_refine_ls_hydrogen_treatment mixed
_refine_ls_matrix_type full
_refine_ls_number_parameters 164
_refine_ls_number_reflns 1125
_refine_ls_number_restraints 0
_refine_ls_restrained_S_all 1.053
_refine_ls_R_factor_all 0.1119
_refine_ls_R_factor_gt 0.0689
_refine_ls_shift/su_max 0.000
_refine_ls_shift/su_mean 0.000
_refine_ls_structure_factor_coef Fsqd
_refine_ls_weighting_details 'calc w=1/[\s^2^(Fo^2^)+(0.0817P)^2^+0.0159P] where P=(Fo^2^+2Fc^2^)/3'
_refine_ls_weighting_scheme calc
_refine_ls_wR_factor_gt 0.1547
_refine_ls_wR_factor_ref 0.1723
_reflns_number_gt 717
_reflns_number_total 1125
_reflns_threshold_expression >2sigma(I)
_cod_data_source_file c5cc06995e2.cif
_cod_data_source_block 2a
_cod_database_code 7118164
_olex2_refinement_description
;
1. Fixed Uiso
 At 1.2 times of:
  All C(H) groups, All C(H,H) groups, All N(H) groups, All O(H) groups
 At 1.5 times of:
  All C(H,H,H) groups
2.a Secondary CH2 refined with riding coordinates:
 C2(H2A,H2B), C3(H3A,H3B), C4(H4A,H4B)
2.b Aromatic/amide H refined with riding coordinates:
 N5(H5), N7(H7), C9(H9), C12(H12), C13(H13)
2.c Tetrahedral OH refined with riding coordinates:
 O2(H2), O4(H4)
2.d Idealised Me refined as rotating group:
 C1(H1A,H1B,H1C)
;

loop_
_space_group_symop_id
_space_group_symop_operation_xyz
1 'x, y, z'
2 '-x, -y, -z'

loop_
_atom_site_label
_atom_site_type_symbol
_atom_site_fract_x
_atom_site_fract_y
_atom_site_fract_z
_atom_site_U_iso_or_equiv
_atom_site_adp_type
_atom_site_occupancy
_atom_site_symmetry_multiplicity
_atom_site_calc_flag
_atom_site_disorder_assembly
_atom_site_disorder_group
_atom_site_refinement_flags_posn
O1 O 0.7745(11) 0.7965(5) 0.5174(3) 0.0257(13) Uani 1 1 d . . .
C1 C 1.2617(19) 1.0604(8) 0.9114(4) 0.047(2) Uani 1 1 d . . .
H1A H 1.1382 0.9589 0.9140 0.070 Uiso 1 1 calc . . GR
H1B H 1.2128 1.1415 0.9581 0.070 Uiso 1 1 calc . . GR
H1C H 1.4771 1.0596 0.9216 0.070 Uiso 1 1 calc . . GR
O2 O 1.1610(10) 0.5966(5) 0.1144(3) 0.0282(13) Uani 1 1 d . . .
H2 H 1.1865 0.5871 0.0595 0.034 Uiso 1 1 calc . . R
C2 C 1.1949(16) 1.0933(7) 0.8193(4) 0.0281(19) Uani 1 1 d . . .
H2A H 0.9803 1.1010 0.8113 0.034 Uiso 1 1 calc . . R
H2B H 1.3233 1.1951 0.8169 0.034 Uiso 1 1 calc . . R
O3 O 0.7537(10) 0.4088(5) 0.0553(3) 0.0278(13) Uani 1 1 d . . .
C3 C 1.2505(15) 0.9715(7) 0.7430(4) 0.0233(17) Uani 1 1 d . . .
H3A H 1.1155 0.8705 0.7436 0.028 Uiso 1 1 calc . . R
H3B H 1.4627 0.9605 0.7521 0.028 Uiso 1 1 calc . . R
O4 O 0.3996(10) 0.2907(5) 0.1654(3) 0.0268(13) Uani 1 1 d . . .
H4 H 0.4537 0.2996 0.1147 0.032 Uiso 1 1 calc . . R
C4 C 1.1960(15) 1.0093(7) 0.6517(4) 0.0223(18) Uani 1 1 d . . .
H4A H 0.9809 1.0149 0.6416 0.027 Uiso 1 1 calc . . R
H4B H 1.3223 1.1133 0.6527 0.027 Uiso 1 1 calc . . R
N5 N 1.2630(12) 0.8986(6) 0.5770(3) 0.0194(14) Uani 1 1 d . . .
H5 H 1.4533 0.8933 0.5720 0.023 Uiso 1 1 calc . . R
C6 C 1.0479(17) 0.8037(7) 0.5151(4) 0.0167(17) Uani 1 1 d . . .
N7 N 1.1593(12) 0.7140(6) 0.4464(3) 0.0199(14) Uani 1 1 d . . .
H7 H 1.3567 0.7226 0.4478 0.024 Uiso 1 1 calc . . R
C8 C 0.9679(14) 0.6084(7) 0.3737(4) 0.0144(16) Uani 1 1 d . . .
C9 C 1.0304(14) 0.6032(7) 0.2862(4) 0.0187(17) Uani 1 1 d . . .
H9 H 1.2035 0.6730 0.2747 0.022 Uiso 1 1 calc . . R
C10 C 0.8479(14) 0.4993(6) 0.2147(4) 0.0142(16) Uani 1 1 d . . .
C11 C 0.5942(14) 0.3938(7) 0.2303(4) 0.0159(16) Uani 1 1 d . . .
C12 C 0.5337(15) 0.3973(7) 0.3187(4) 0.0207(17) Uani 1 1 d . . .
H12 H 0.3602 0.3277 0.3302 0.025 Uiso 1 1 calc . . R
C13 C 0.7185(14) 0.4987(7) 0.3898(4) 0.0186(17) Uani 1 1 d . . .
H13 H 0.6788 0.4953 0.4500 0.022 Uiso 1 1 calc . . R
C14 C 0.9157(15) 0.4953(7) 0.1228(4) 0.0210(17) Uani 1 1 d . . .

loop_
_atom_site_aniso_label
_atom_site_aniso_U_11
_atom_site_aniso_U_22
_atom_site_aniso_U_33
_atom_site_aniso_U_23
_atom_site_aniso_U_13
_atom_site_aniso_U_12
O1 0.017(3) 0.028(3) 0.032(3) 0.005(2) 0.001(2) 0.007(3)
C1 0.065(6) 0.041(5) 0.031(4) 0.016(4) 0.007(4) -0.003(5)
O2 0.032(3) 0.023(3) 0.024(3) 0.005(2) 0.006(2) -0.006(3)
C2 0.025(5) 0.022(4) 0.035(4) 0.008(4) 0.006(3) -0.001(4)
O3 0.032(3) 0.021(3) 0.026(3) 0.008(2) 0.000(2) -0.006(2)
C3 0.026(4) 0.018(4) 0.027(4) 0.008(3) 0.004(3) 0.004(4)
O4 0.031(3) 0.022(3) 0.025(3) 0.008(2) 0.001(2) -0.001(2)
C4 0.021(4) 0.020(4) 0.025(4) 0.008(3) 0.001(3) 0.000(3)
N5 0.015(3) 0.023(3) 0.024(3) 0.003(3) 0.004(3) 0.013(3)
C6 0.027(5) 0.015(4) 0.012(4) 0.010(3) -0.004(4) 0.007(4)
N7 0.013(3) 0.025(3) 0.021(3) 0.006(3) -0.003(3) 0.002(3)
C8 0.011(4) 0.012(3) 0.020(4) 0.002(3) -0.001(3) 0.006(3)
C9 0.015(4) 0.019(4) 0.024(4) 0.012(3) 0.002(3) 0.002(3)
C10 0.019(4) 0.009(3) 0.018(4) 0.007(3) 0.005(3) 0.007(4)
C11 0.017(4) 0.011(4) 0.021(4) 0.005(3) 0.001(3) 0.007(4)
C12 0.024(4) 0.010(3) 0.029(4) 0.005(3) 0.002(3) 0.004(3)
C13 0.024(4) 0.020(4) 0.023(4) 0.013(3) 0.010(3) 0.020(4)
C14 0.021(5) 0.010(4) 0.032(4) 0.007(3) 0.001(4) 0.003(4)

loop_
_atom_type_symbol
_atom_type_description
_atom_type_scat_dispersion_real
_atom_type_scat_dispersion_imag
_atom_type_scat_source
C C 0.0033 0.0016 'International Tables Vol C Tables 4.2.6.8 and 6.1.1.4'
H H 0.0000 0.0000 'International Tables Vol C Tables 4.2.6.8 and 6.1.1.4'
N N 0.0061 0.0033 'International Tables Vol C Tables 4.2.6.8 and 6.1.1.4'
O O 0.0106 0.0060 'International Tables Vol C Tables 4.2.6.8 and 6.1.1.4'

loop_
_geom_angle_atom_site_label_1
_geom_angle_atom_site_label_2
_geom_angle_atom_site_label_3
_geom_angle
_geom_angle_site_symmetry_1
_geom_angle_site_symmetry_3
C3 C2 C1 113.4(6) . .
C2 C3 C4 112.8(5) . .
N5 C4 C3 114.3(5) . .
C6 N5 C4 122.7(6) . .
O1 C6 N5 124.1(6) . .
O1 C6 N7 122.1(6) . .
N5 C6 N7 113.7(6) . .
C6 N7 C8 122.2(6) . .
C9 C8 N7 121.0(6) . .
C9 C8 C13 118.4(6) . .
C13 C8 N7 120.4(5) . .
C8 C9 C10 121.6(6) . .
C9 C10 C11 120.1(5) . .
C9 C10 C14 121.0(6) . .
C11 C10 C14 118.8(5) . .
O4 C11 C10 124.7(5) . .
O4 C11 C12 117.0(5) . .
C12 C11 C10 118.3(6) . .
C13 C12 C11 121.5(6) . .
C12 C13 C8 119.9(5) . .
O2 C14 C10 114.8(5) . .
O3 C14 O2 121.0(5) . .
O3 C14 C10 124.1(6) . .

loop_
_geom_bond_atom_site_label_1
_geom_bond_atom_site_label_2
_geom_bond_distance
_geom_bond_site_symmetry_2
O1 C6 1.230(7) .
C1 C2 1.518(8) .
O2 C14 1.318(7) .
C2 C3 1.498(8) .
O3 C14 1.243(7) .
C3 C4 1.515(8) .
O4 C11 1.340(7) .
C4 N5 1.443(7) .
N5 C6 1.336(7) .
C6 N7 1.373(8) .
N7 C8 1.413(7) .
C8 C9 1.372(8) .
C8 C13 1.412(8) .
C9 C10 1.378(8) .
C10 C11 1.401(8) .
C10 C14 1.447(8) .
C11 C12 1.386(8) .
C12 C13 1.370(8) .

loop_
_geom_hbond_atom_site_label_D
_geom_hbond_atom_site_label_H
_geom_hbond_atom_site_label_A
_geom_hbond_distance_DH
_geom_hbond_distance_HA
_geom_hbond_distance_DA
_geom_hbond_angle_DHA
_geom_hbond_site_symmetry_A
O2 H2 O3 0.84 1.79 2.629(6) 173.2 2_765
N5 H5 O1 0.88 1.98 2.797(7) 152.9 1_655
N7 H7 O1 0.88 2.02 2.816(7) 149.4 1_655
